data_2010627
loop_
_publ_author_name
'Du Boulay, Douglas'
'Shaari, Khozirah'
'Skelton, Brian W.'
'Waterman, Peter G.'
'White, Allan H.'

_publ_section_title
;
 2\b-Hydroxy-4'-demethyldesoxypodophyllotoxin
;
_journal_issue 2
_journal_name_full 'Acta Crystallographica Section C'
_journal_page_first 199
_journal_page_last 200
_journal_paper_doi 10.1107/S010827019901358X
_journal_volume 56
_journal_year 2000
_chemical_formula_sum 'C21 H20 O8'
_chemical_formula_weight 400.38
_space_group_IT_number 1
_symmetry_cell_setting triclinic
_symmetry_space_group_name_Hall 'P 1'
_symmetry_space_group_name_H-M 'P 1'
_cell_angle_alpha 101.563(2)
_cell_angle_beta 103.699(2)
_cell_angle_gamma 90.184(2)
_cell_formula_units_Z 2
_cell_length_a 7.8540(10)
_cell_length_b 9.3840(10)
_cell_length_c 13.230(2)
_cell_measurement_reflns_used 1868
_cell_measurement_temperature 300
_cell_measurement_theta_max 29
_cell_measurement_theta_min 2
_cell_volume 926.8(2)
_computing_cell_refinement 'SAINT (Siemens, 1995)'
_computing_data_collection 'SMART (Siemens, 1995)'
_computing_data_reduction SAINT
_computing_molecular_graphics 'Xtal3.5 PIG and ORTEP'
_computing_publication_material 'Xtal3.5 BONDLA and CIFIO'
_computing_structure_refinement 'Xtal3.5 CRYLSQ'
_computing_structure_solution 'Xtal3.5 GENTAN (Hall et al., 1995)'
_diffrn_ambient_temperature 293
_diffrn_measurement_device_type
;
Bruker SMART CCD  diffractometer
;
_diffrn_measurement_method \w
_diffrn_radiation_type MoK\a
_diffrn_radiation_wavelength .71073
_diffrn_reflns_av_R_equivalents .0676
_diffrn_reflns_av_sigmaI/netI .078
_diffrn_reflns_limit_h_max 10
_diffrn_reflns_limit_h_min -10
_diffrn_reflns_limit_k_max 12
_diffrn_reflns_limit_k_min -12
_diffrn_reflns_limit_l_max 18
_diffrn_reflns_limit_l_min -18
_diffrn_reflns_number 10605
_diffrn_reflns_theta_max 28.4
_diffrn_reflns_theta_min 1.62
_diffrn_standards_decay_% none
_exptl_absorpt_coefficient_mu .111
_exptl_absorpt_correction_type none
_exptl_crystal_colour colourless
_exptl_crystal_density_diffrn 1.435
_exptl_crystal_description plate
_exptl_crystal_size_max .20
_exptl_crystal_size_mid .10
_exptl_crystal_size_min .05
_refine_diff_density_max .20
_refine_diff_density_min -.18
_refine_ls_abs_structure_details none
_refine_ls_extinction_coef 2063.4(7)
_refine_ls_extinction_method Zachariasen
_refine_ls_goodness_of_fit_all 1.07
_refine_ls_goodness_of_fit_ref 1.070
_refine_ls_hydrogen_treatment refall
_refine_ls_matrix_type full
_refine_ls_number_constraints 4163.51
_refine_ls_number_parameters 681
_refine_ls_number_reflns 4460
_refine_ls_number_restraints 3941.12
_refine_ls_R_factor_all .09
_refine_ls_R_factor_gt .040
_refine_ls_shift/su_max .02
_refine_ls_shift/su_mean .002
_refine_ls_structure_factor_coef Fsqd
_refine_ls_weighting_scheme sigma
_refine_ls_wR_factor_all .044
_refine_ls_wR_factor_ref .044
_reflns_number_gt 2592
_reflns_number_total 4460
_reflns_threshold_expression F^2^>2\sF^2^
_cod_data_source_file ja1004.cif
_cod_data_source_block I
_cod_original_sg_symbol_Hall p_1
_cod_database_code 2010627

loop_
_symmetry_equiv_pos_as_xyz
+x,+y,+z

loop_
_atom_site_label
_atom_site_fract_x
_atom_site_fract_y
_atom_site_fract_z
_atom_site_U_iso_or_equiv
_atom_site_adp_type
_atom_site_calc_flag
_atom_site_calc_attached_atom
_atom_site_occupancy
_atom_site_disorder_assembly
_atom_site_disorder_group
C11 .00000 .50000 .00000 .0332(17) Uani ? ? 1.00000 ? ?
C12 -.1608(6) .5670(5) .0330(4) .0319(17) Uani ? ? 1.00000 ? ?
C11' -.1443(6) .5769(5) .1521(3) .0319(16) Uani ? ? 1.00000 ? ?
C12' .0113(6) .6204(5) .2275(4) .0373(18) Uani ? ? 1.00000 ? ?
C13' .0275(6) .6217(5) .3340(3) .0354(17) Uani ? ? 1.00000 ? ?
O13' .1786(5) .6592(4) .4120(3) .0603(15) Uani ? ? 1.00000 ? ?
C131' .3026(7) .7542(6) .3935(4) .054(2) Uani ? ? 1.00000 ? ?
C14' -.1164(6) .5730(5) .3664(4) .0371(17) Uani ? ? 1.00000 ? ?
O14' -.0961(5) .5716(5) .4720(3) .0568(16) Uani ? ? 1.00000 ? ?
C15' -.2700(6) .5300(5) .2924(4) .0380(18) Uani ? ? 1.00000 ? ?
O15' -.4016(5) .4855(5) .3340(3) .0597(15) Uani ? ? 1.00000 ? ?
C151' -.5537(7) .4118(7) .2605(5) .074(3) Uani ? ? 1.00000 ? ?
C16' -.2865(6) .5302(5) .1866(4) .0362(19) Uani ? ? 1.00000 ? ?
C13 -.1875(6) .7130(5) -.0030(3) .0317(16) Uani ? ? 1.00000 ? ?
O13 -.2507(5) .6885(4) -.1165(3) .0410(13) Uani ? ? 1.00000 ? ?
C14 -.3114(6) .8197(5) .0419(3) .038(2) Uani ? ? 1.00000 ? ?
O14 -.4438(5) .7960(4) .0690(3) .0566(15) Uani ? ? 1.00000 ? ?
O15 -.2573(5) .9572(4) .0424(3) .0464(14) Uani ? ? 1.00000 ? ?
C16 -.0896(7) .9531(5) .0081(4) .040(2) Uani ? ? 1.00000 ? ?
C17 -.0218(6) .8080(5) .0270(4) .0324(17) Uani ? ? 1.00000 ? ?
C18 .1140(7) .7386(5) -.0292(4) .0371(19) Uani ? ? 1.00000 ? ?
C19 .1333(5) .5807(5) -.0205(3) .0337(17) Uani ? ? 1.00000 ? ?
C110 .2862(6) .5138(5) -.0396(4) .038(2) Uani ? ? 1.00000 ? ?
C111 .2960(6) .3694(5) -.0414(3) .040(2) Uani ? ? 1.00000 ? ?
O111 .4311(5) .2814(5) -.0634(3) .0555(15) Uani ? ? 1.00000 ? ?
C112 .1636(7) .2866(5) -.0260(4) .040(2) Uani ? ? 1.00000 ? ?
O112 .2049(5) .1430(4) -.0375(3) .0629(17) Uani ? ? 1.00000 ? ?
C113 .0177(6) .3480(5) -.0023(3) .043(2) Uani ? ? 1.00000 ? ?
C114 .3846(8) .1413(6) -.0462(5) .062(3) Uani ? ? 1.00000 ? ?
C21 .2539(5) .1847(5) .6569(3) .0335(18) Uani ? ? 1.00000 ? ?
C22 .4146(6) .2327(5) .6215(4) .0313(17) Uani ? ? 1.00000 ? ?
C21' .3969(6) .1735(5) .5033(3) .0338(17) Uani ? ? 1.00000 ? ?
C22' .2419(6) .1754(5) .4276(4) .0359(18) Uani ? ? 1.00000 ? ?
C23' .2253(6) .1179(5) .3214(3) .0364(18) Uani ? ? 1.00000 ? ?
O23' .0757(5) .1117(4) .2434(3) .0544(15) Uani ? ? 1.00000 ? ?
C231' -.0490(7) .2179(6) .2600(4) .052(2) Uani ? ? 1.00000 ? ?
C24' .3696(6) .0518(5) .2883(4) .0379(18) Uani ? ? 1.00000 ? ?
O24' .3483(6) -.0081(5) .1829(3) .0559(18) Uani ? ? 1.00000 ? ?
C25' .5247(6) .0498(5) .3626(4) .0382(19) Uani ? ? 1.00000 ? ?
O25' .6559(5) -.0162(5) .3216(3) .0564(15) Uani ? ? 1.00000 ? ?
C251' .8064(8) -.0524(7) .3919(5) .075(3) Uani ? ? 1.00000 ? ?
C26' .5398(6) .1094(5) .4693(4) .0363(18) Uani ? ? 1.00000 ? ?
C23 .4421(6) .3984(5) .6569(4) .0341(17) Uani ? ? 1.00000 ? ?
O23 .5183(5) .4348(4) .7714(3) .0390(13) Uani ? ? 1.00000 ? ?
C24 .5678(6) .4783(5) .6132(3) .038(2) Uani ? ? 1.00000 ? ?
O24 .6971(5) .4382(4) .5831(3) .0552(15) Uani ? ? 1.00000 ? ?
O25 .5141(5) .6164(4) .6139(3) .0490(14) Uani ? ? 1.00000 ? ?
C26 .3455(7) .6335(5) .6472(4) .044(2) Uani ? ? 1.00000 ? ?
C27 .2761(6) .4774(5) .6285(4) .0328(18) Uani ? ? 1.00000 ? ?
C28 .1397(6) .4424(5) .6838(4) .036(2) Uani ? ? 1.00000 ? ?
C29 .1261(6) .2796(5) .6814(4) .0336(17) Uani ? ? 1.00000 ? ?
C210 -.0229(6) .2251(6) .7060(4) .043(2) Uani ? ? 1.00000 ? ?
C211 -.0387(6) .0819(6) .7055(4) .044(2) Uani ? ? 1.00000 ? ?
O211 -.1730(5) .0048(5) .7270(3) .0616(16) Uani ? ? 1.00000 ? ?
C212 .0908(7) -.0112(6) .6841(4) .044(2) Uani ? ? 1.00000 ? ?
O212 .0460(6) -.1506(5) .6928(3) .0652(16) Uani ? ? 1.00000 ? ?
C213 .2352(6) .0362(5) .6578(3) .043(2) Uani ? ? 1.00000 ? ?
C214 -.1379(7) -.1454(6) .6938(5) .063(3) Uani ? ? 1.00000 ? ?
H12 -.273(4) .505(3) -.005(2) .030(8) Uiso ? ? 1.00000 ? ?
H12' .106(4) .645(3) .207(2) .023(8) Uiso ? ? 1.00000 ? ?
H131'a .277(7) .863(6) .433(5) .18(3) Uiso ? ? 1.00000 ? ?
H131'b .406(5) .763(4) .454(3) .068(12) Uiso ? ? 1.00000 ? ?
H131'c .364(5) .708(4) .330(3) .098(15) Uiso ? ? 1.00000 ? ?
H14' -.201(8) .525(6) .473(5) .20(3) Uiso ? ? 1.00000 ? ?
H151'a -.630(5) .377(4) .305(3) .068(11) Uiso ? ? 1.00000 ? ?
H151'b -.613(6) .483(5) .219(4) .101(17) Uiso ? ? 1.00000 ? ?
H151'c -.486(5) .313(4) .221(3) .091(14) Uiso ? ? 1.00000 ? ?
H16' -.366(4) .496(3) .144(3) .037(11) Uiso ? ? 1.00000 ? ?
H13 -.319(4) .608(3) -.138(2) .037(10) Uiso ? ? 1.00000 ? ?
H16a -.017(4) 1.046(3) .052(2) .029(8) Uiso ? ? 1.00000 ? ?
H16b -.125(3) .961(3) -.074(2) .027(8) Uiso ? ? 1.00000 ? ?
H17 .023(3) .820(2) .104(2) .013(7) Uiso ? ? 1.00000 ? ?
H18a .069(4) .733(3) -.116(2) .048(9) Uiso ? ? 1.00000 ? ?
H18b .219(4) .790(3) .000(2) .048(11) Uiso ? ? 1.00000 ? ?
H110 .377(4) .569(3) -.049(2) .038(10) Uiso ? ? 1.00000 ? ?
H113 -.093(5) .282(4) .015(3) .084(13) Uiso ? ? 1.00000 ? ?
H114a .395(6) .073(5) -.096(4) .10(2) Uiso ? ? 1.00000 ? ?
H114b .478(6) .125(4) .031(4) .111(16) Uiso ? ? 1.00000 ? ?
H22 .509(4) .183(3) .652(2) .046(10) Uiso ? ? 1.00000 ? ?
H22' .159(3) .209(3) .451(2) .012(8) Uiso ? ? 1.00000 ? ?
H231'a -.128(5) .201(4) .191(3) .077(14) Uiso ? ? 1.00000 ? ?
H231'b -.078(5) .205(4) .335(4) .107(16) Uiso ? ? 1.00000 ? ?
H231'c -.004(5) .323(4) .286(3) .082(14) Uiso ? ? 1.00000 ? ?
H24' .431(5) -.032(5) .179(4) .08(2) Uiso ? ? 1.00000 ? ?
H251'a .760(6) -.111(5) .434(4) .12(2) Uiso ? ? 1.00000 ? ?
H251'b .921(7) -.081(5) .358(4) .14(2) Uiso ? ? 1.00000 ? ?
H251'c .856(5) .038(4) .442(3) .051(12) Uiso ? ? 1.00000 ? ?
H26' .643(3) .102(3) .520(2) .024(8) Uiso ? ? 1.00000 ? ?
H23 .486(6) .368(5) .795(4) .12(2) Uiso ? ? 1.00000 ? ?
H26a .277(4) .701(4) .605(3) .066(12) Uiso ? ? 1.00000 ? ?
H26b .380(3) .688(3) .726(2) .032(8) Uiso ? ? 1.00000 ? ?
H27 .234(3) .446(3) .552(2) .029(8) Uiso ? ? 1.00000 ? ?
H28a .169(4) .490(3) .761(2) .049(10) Uiso ? ? 1.00000 ? ?
H28b .014(4) .473(3) .654(2) .040(9) Uiso ? ? 1.00000 ? ?
H210 -.103(4) .283(3) .718(2) .021(9) Uiso ? ? 1.00000 ? ?
H213 .328(4) -.031(4) .643(3) .051(11) Uiso ? ? 1.00000 ? ?
H214a -.196(4) -.180(4) .608(3) .068(12) Uiso ? ? 1.00000 ? ?
H214b -.162(5) -.201(4) .747(3) .084(14) Uiso ? ? 1.00000 ? ?

loop_
_atom_site_aniso_label
_atom_site_aniso_U_11
_atom_site_aniso_U_22
_atom_site_aniso_U_33
_atom_site_aniso_U_12
_atom_site_aniso_U_13
_atom_site_aniso_U_23
C11 .032(2) .038(2) .029(2) .0022(18) .0098(16) .0084(16)
C12 .029(2) .031(2) .035(2) -.0010(17) .0050(16) .0042(15)
C11' .035(2) .031(2) .030(2) .0037(16) .0091(16) .0065(15)
C12' .031(2) .041(2) .041(2) -.0022(18) .0122(18) .0144(17)
C13' .037(2) .038(2) .032(2) -.0045(17) .0029(17) .0101(16)
O13' .0515(17) .084(2) .0453(17) -.0275(15) -.0043(13) .0290(14)
C131' .045(3) .068(3) .049(3) -.018(2) .003(2) .012(2)
C14' .043(2) .037(2) .032(2) .0022(17) .0134(18) .0119(16)
O14' .0553(19) .076(2) .0386(17) -.0100(16) .0102(13) .0185(13)
C15' .034(2) .043(2) .037(2) -.0004(18) .0120(18) .0138(17)
O15' .0363(16) .092(2) .0510(16) -.0089(15) .0150(13) .0252(15)
C151' .054(3) .086(4) .082(4) -.013(3) .032(3) .027(3)
C16' .026(2) .044(2) .039(2) -.0030(18) .0048(19) .0087(18)
C13 .032(2) .034(2) .030(2) .0000(16) .0067(15) .0048(15)
O13 .0506(16) .0375(16) .0349(15) -.0089(13) -.0001(12) .0078(12)
C14 .037(2) .042(3) .035(2) .008(2) -.0001(17) .0042(17)
O14 .0386(16) .0534(18) .078(2) .0075(13) .0245(15) .0112(14)
O15 .0444(17) .0318(16) .0631(18) .0032(13) .0127(13) .0059(12)
C16 .046(3) .035(2) .040(2) -.0035(19) .008(2) .0083(17)
C17 .034(2) .029(2) .035(2) -.0028(16) .0065(17) .0066(15)
C18 .035(2) .030(2) .046(2) -.0059(18) .0122(18) .0074(16)
C19 .037(2) .037(2) .0268(19) -.0030(17) .0067(16) .0043(15)
C110 .033(2) .044(3) .035(2) -.004(2) .0108(17) .0055(17)
C111 .038(2) .049(3) .032(2) .011(2) .0087(17) .0072(17)
O111 .0458(16) .0507(18) .0700(19) .0144(14) .0228(14) .0103(14)
C112 .043(2) .037(2) .040(2) .009(2) .0123(18) .0125(17)
O112 .061(2) .0408(18) .087(2) .0134(14) .0314(17) .0200(14)
C113 .050(3) .039(2) .039(2) -.001(2) .0089(18) .0157(17)
C114 .063(3) .049(3) .075(3) .021(3) .025(3) .017(3)
C21 .032(2) .041(2) .027(2) -.0072(18) .0073(16) .0034(16)
C22 .029(2) .029(2) .036(2) -.0007(17) .0038(16) .0072(16)
C21' .036(2) .034(2) .032(2) -.0050(17) .0118(16) .0059(15)
C22' .027(2) .036(2) .044(2) .0045(18) .014(2) -.0001(17)
C23' .037(2) .037(2) .035(2) .0052(18) .0020(18) .0042(17)
O23' .0500(17) .071(2) .0427(16) .0235(15) -.0075(13) -.0112(12)
C231' .056(3) .055(3) .046(3) .019(2) -.002(2) .000(2)
C24' .045(2) .036(2) .032(2) -.0013(18) .0088(18) .0016(16)
O24' .055(2) .072(2) .0401(19) .0159(18) .0109(15) -.0023(13)
C25' .033(2) .038(2) .043(2) .0014(17) .0157(19) .0044(17)
O25' .0403(16) .080(2) .0488(17) .0125(15) .0125(13) -.0013(14)
C251' .052(3) .080(4) .091(4) .025(3) .026(3) .020(3)
C26' .028(2) .043(2) .038(2) .0023(17) .0057(18) .0064(17)
C23 .034(2) .038(2) .031(2) -.0048(17) .0077(16) .0073(15)
O23 .0436(15) .0419(16) .0314(14) -.0079(12) .0034(11) .0051(11)
C24 .040(2) .043(3) .030(2) -.011(2) -.0031(17) .0100(17)
O24 .0368(16) .064(2) .0648(19) -.0029(14) .0218(14) .0206(14)
O25 .0479(16) .0387(17) .0603(18) -.0063(13) .0155(13) .0157(13)
C26 .049(3) .038(2) .044(3) .000(2) .008(2) .008(2)
C27 .036(2) .030(2) .032(2) -.0062(16) .0027(17) .0074(16)
C28 .035(2) .037(2) .037(2) .0026(18) .0065(18) .0080(17)
C29 .033(2) .038(2) .030(2) -.0019(18) .0018(16) .0096(15)
C210 .031(2) .050(3) .048(2) .007(2) .0127(19) .015(2)
C211 .041(2) .055(3) .036(2) -.011(2) .0089(18) .0150(19)
O211 .0467(17) .068(2) .070(2) -.0152(15) .0201(14) .0235(15)
C212 .055(3) .039(2) .037(2) -.013(2) .009(2) .0074(17)
O212 .073(2) .0416(17) .081(2) -.0120(14) .0276(17) .0180(14)
C213 .047(2) .035(2) .047(2) .000(2) .019(2) .0076(17)
C214 .067(3) .055(3) .067(3) -.025(2) .011(3) .019(2)

loop_
_atom_type_symbol
_atom_type_scat_dispersion_real
_atom_type_scat_dispersion_imag
_atom_type_scat_source
C .002 .002 'Int Tables Vol IV Tables 2.2B and 2.3.1'
H 0 0 'Int Tables Vol IV Tables 2.2B and 2.3.1'
O .008 .006 'Int Tables Vol IV Tables 2.2B and 2.3.1'

loop_
_geom_angle_atom_site_label_1
_geom_angle_atom_site_label_2
_geom_angle_atom_site_label_3
_geom_angle
C12 C11 C19 123.6(3)
C12 C11 C113 116.9(3)
C19 C11 C113 119.3(3)
C11 C12 C11' 110.8(3)
C11 C12 C13 108.5(4)
C11 C12 H12 112.0(17)
C11' C12 C13 114.6(4)
C11' C12 H12 105.4(17)
C13 C12 H12 105.5(16)
C12 C11' C12' 122.3(4)
C12 C11' C16' 119.7(4)
C12' C11' C16' 117.8(4)
C11' C12' C13' 121.9(5)
C11' C12' H12' 119.8(16)
C13' C12' H12' 118.3(16)
C12' C13' O13' 124.8(5)
C12' C13' C14' 119.2(4)
O13' C13' C14' 115.9(4)
C13' O13' C131' 117.0(4)
O13' C131' H131'a 105(3)
O13' C131' H131'b 107(3)
O13' C131' H131'c 115(2)
H131'a C131' H131'b 84(3)
H131'a C131' H131'c 137(4)
H131'b C131' H131'c 99(3)
C13' C14' O14' 118.2(4)
C13' C14' C15' 119.1(4)
O14' C14' C15' 122.7(5)
C14' O14' H14' 103(4)
C14' C15' O15' 113.6(4)
C14' C15' C16' 121.7(5)
O15' C15' C16' 124.7(4)
C15' O15' C151' 117.1(4)
O15' C151' H151'a 106.4(18)
O15' C151' H151'b 107(2)
O15' C151' H151'c 98.0(18)
H151'a C151' H151'b 113(4)
H151'a C151' H151'c 109(3)
H151'b C151' H151'c 121(3)
C11' C16' C15' 120.3(4)
C11' C16' H16' 117(3)
C15' C16' H16' 123(3)
C12 C13 O13 110.3(3)
C12 C13 C14 119.2(4)
C12 C13 C17 112.9(4)
O13 C13 C14 105.4(3)
O13 C13 C17 107.5(4)
C14 C13 C17 100.5(3)
C13 O13 H13 108(2)
C13 C14 O14 129.9(5)
C13 C14 O15 108.9(4)
O14 C14 O15 121.1(5)
C14 O15 C16 109.1(4)
O15 C16 C17 102.9(4)
O15 C16 H16a 105.5(17)
O15 C16 H16b 105.4(15)
C17 C16 H16a 118.0(16)
C17 C16 H16b 114.6(13)
H16a C16 H16b 109(2)
C13 C17 C16 102.3(4)
C13 C17 C18 111.3(4)
C13 C17 H17 106.7(15)
C16 C17 C18 119.7(5)
C16 C17 H17 106.0(14)
C18 C17 H17 110.0(15)
C17 C18 C19 111.4(4)
C17 C18 H18a 110.0(16)
C17 C18 H18b 109(2)
C19 C18 H18a 103.9(15)
C19 C18 H18b 110(2)
H18a C18 H18b 112(3)
C11 C19 C18 121.5(4)
C11 C19 C110 120.3(4)
C18 C19 C110 118.1(4)
C19 C110 C111 118.0(5)
C19 C110 H110 120(2)
C111 C110 H110 122(2)
C110 C111 O111 127.2(5)
C110 C111 C112 122.8(5)
O111 C111 C112 110.0(4)
C111 O111 C114 104.8(4)
C111 C112 O112 110.2(5)
C111 C112 C113 121.1(5)
O112 C112 C113 128.6(5)
C112 O112 C114 105.6(4)
C11 C113 C112 118.3(4)
C11 C113 H113 119.0(18)
C112 C113 H113 122.6(18)
O111 C114 O112 107.7(4)
O111 C114 H114a 112(4)
O111 C114 H114b 108(2)
O112 C114 H114a 110(3)
O112 C114 H114b 111(3)
H114a C114 H114b 109(4)
C22 C21 C29 123.1(4)
C22 C21 C213 116.4(4)
C29 C21 C213 120.4(4)
C21 C22 C21' 111.2(3)
C21 C22 C23 108.1(4)
C21 C22 H22 107(2)
C21' C22 C23 115.1(4)
C21' C22 H22 102(2)
C23 C22 H22 113.3(17)
C22 C21' C22' 122.5(4)
C22 C21' C26' 119.4(4)
C22' C21' C26' 118.0(4)
C21' C22' C23' 122.2(5)
C21' C22' H22' 115.6(17)
C23' C22' H22' 122.1(17)
C22' C23' O23' 125.3(4)
C22' C23' C24' 119.2(4)
O23' C23' C24' 115.5(4)
C23' O23' C231' 117.8(4)
O23' C231' H231'a 101(2)
O23' C231' H231'b 104(2)
O23' C231' H231'c 118(2)
H231'a C231' H231'b 127(3)
H231'a C231' H231'c 113(3)
H231'b C231' H231'c 95(3)
C23' C24' O24' 118.0(4)
C23' C24' C25' 119.2(4)
O24' C24' C25' 122.7(5)
C24' O24' H24' 104(4)
C24' C25' O25' 114.2(4)
C24' C25' C26' 120.9(5)
O25' C25' C26' 124.9(4)
C25' O25' C251' 118.8(4)
O25' C251' H251'a 104(3)
O25' C251' H251'b 116(3)
O25' C251' H251'c 107(2)
H251'a C251' H251'b 124(4)
H251'a C251' H251'c 105(3)
H251'b C251' H251'c 99(3)
C21' C26' C25' 120.5(4)
C21' C26' H26' 119.1(18)
C25' C26' H26' 120.3(18)
C22 C23 O23 108.8(4)
C22 C23 C24 119.2(4)
C22 C23 C27 113.3(4)
O23 C23 C24 102.8(3)
O23 C23 C27 110.6(4)
C24 C23 C27 101.6(4)
C23 O23 H23 106(3)
C23 C24 O24 130.6(5)
C23 C24 O25 107.9(4)
O24 C24 O25 121.5(5)
C24 O25 C26 110.4(4)
O25 C26 C27 102.5(4)
O25 C26 H26a 106(2)
O25 C26 H26b 105.2(16)
C27 C26 H26a 118.9(18)
C27 C26 H26b 115.3(18)
H26a C26 H26b 108(2)
C23 C27 C26 102.3(4)
C23 C27 C28 112.8(4)
C23 C27 H27 104.9(16)
C26 C27 C28 119.2(4)
C26 C27 H27 105.7(16)
C28 C27 H27 110.7(17)
C27 C28 C29 111.0(4)
C27 C28 H28a 112(2)
C27 C28 H28b 116(2)
C29 C28 H28a 105.2(19)
C29 C28 H28b 106.8(16)
H28a C28 H28b 105(2)
C21 C29 C28 123.0(5)
C21 C29 C210 119.6(5)
C28 C29 C210 117.4(4)
C29 C210 C211 119.0(5)
C29 C210 H210 119(2)
C211 C210 H210 122(2)
C210 C211 O211 128.9(5)
C210 C211 C212 121.3(5)
O211 C211 C212 109.7(5)
C211 O211 C214 104.2(4)
C211 C212 O212 109.8(5)
C211 C212 C213 121.6(5)
O212 C212 C213 128.6(5)
C212 O212 C214 103.9(4)
C21 C213 C212 118.1(4)
C21 C213 H213 120(2)
C212 C213 H213 121(2)
O211 C214 O212 107.4(4)
O211 C214 H214a 108.8(18)
O211 C214 H214b 108(2)
O212 C214 H214a 99(2)
O212 C214 H214b 110(2)
H214a C214 H214b 122(3)

loop_
_geom_bond_atom_site_label_1
_geom_bond_atom_site_label_2
_geom_bond_site_symmetry_1
_geom_bond_site_symmetry_2
_geom_bond_distance
_geom_bond_publ_flag
C11 C12 . . 1.529(5) ?
C11 C19 . . 1.399(5) ?
C11 C113 . . 1.429(5) ?
C12 C11' . . 1.534(6) ?
C12 C13 . . 1.537(7) ?
C12 H12 . . 1.02(3) ?
C11' C12' . . 1.383(6) ?
C11' C16' . . 1.402(8) ?
C12' C13' . . 1.382(7) ?
C12' H12' . . .89(3) ?
C13' O13' . . 1.367(5) ?
C13' C14' . . 1.405(7) ?
O13' C131' . . 1.413(8) ?
C131' H131'a . . 1.09(6) ?
C131' H131'b . . .98(3) ?
C131' H131'c . . 1.08(5) ?
C14' O14' . . 1.370(6) ?
C14' C15' . . 1.362(6) ?
O14' H14' . . .94(6) ?
C15' O15' . . 1.381(7) ?
C15' C16' . . 1.375(7) ?
O15' C151' . . 1.424(6) ?
C151' H151'a . . 1.02(4) ?
C151' H151'b . . 1.00(5) ?
C151' H151'c . . 1.16(4) ?
C16' H16' . . .76(3) ?
C13 O13 . . 1.436(6) ?
C13 C14 . . 1.531(7) ?
C13 C17 . . 1.501(6) ?
O13 H13 . . .88(3) ?
C14 O14 . . 1.211(7) ?
C14 O15 . . 1.355(6) ?
O15 C16 . . 1.490(7) ?
C16 C17 . . 1.509(7) ?
C16 H16a . . 1.03(3) ?
C16 H16b . . 1.07(3) ?
C17 C18 . . 1.517(7) ?
C17 H17 . . .98(3) ?
C18 C19 . . 1.514(7) ?
C18 H18a . . 1.11(3) ?
C18 H18b . . .92(3) ?
C19 C110 . . 1.409(7) ?
C110 C111 . . 1.353(7) ?
C110 H110 . . .93(3) ?
C111 O111 . . 1.396(6) ?
C111 C112 . . 1.374(7) ?
O111 C114 . . 1.439(8) ?
C112 O112 . . 1.374(6) ?
C112 C113 . . 1.358(7) ?
O112 C114 . . 1.443(8) ?
C113 H113 . . 1.16(4) ?
C114 H114a . . .84(4) ?
C114 H114b . . 1.15(4) ?
C21 C22 . . 1.542(7) ?
C21 C29 . . 1.396(7) ?
C21 C213 . . 1.403(7) ?
C22 C21' . . 1.523(6) ?
C22 C23 . . 1.531(6) ?
C22 H22 . . .93(3) ?
C21' C22' . . 1.384(6) ?
C21' C26' . . 1.400(7) ?
C22' C23' . . 1.376(6) ?
C22' H22' . . .82(3) ?
C23' O23' . . 1.360(5) ?
C23' C24' . . 1.411(7) ?
O23' C231' . . 1.421(7) ?
C231' H231'a . . .95(4) ?
C231' H231'b . . 1.10(5) ?
C231' H231'c . . 1.01(4) ?
C24' O24' . . 1.364(6) ?
C24' C25' . . 1.376(6) ?
O24' H24' . . .70(4) ?
C25' O25' . . 1.369(7) ?
C25' C26' . . 1.387(7) ?
O25' C251' . . 1.409(7) ?
C251' H251'a . . .98(6) ?
C251' H251'b . . 1.11(6) ?
C251' H251'c . . .98(3) ?
C26' H26' . . .93(3) ?
C23 O23 . . 1.460(6) ?
C23 C24 . . 1.520(8) ?
C23 C27 . . 1.509(6) ?
O23 H23 . . .82(5) ?
C24 O24 . . 1.211(7) ?
C24 O25 . . 1.363(6) ?
O25 C26 . . 1.491(7) ?
C26 C27 . . 1.513(7) ?
C26 H26a . . 1.00(4) ?
C26 H26b . . 1.03(3) ?
C27 C28 . . 1.501(8) ?
C27 H27 . . .97(3) ?
C28 C29 . . 1.525(7) ?
C28 H28a . . 1.00(3) ?
C28 H28b . . 1.03(3) ?
C29 C210 . . 1.407(7) ?
C210 C211 . . 1.347(8) ?
C210 H210 . . .86(3) ?
C211 O211 . . 1.392(7) ?
C211 C212 . . 1.386(7) ?
O211 C214 . . 1.438(7) ?
C212 O212 . . 1.387(7) ?
C212 C213 . . 1.361(8) ?
O212 C214 . . 1.448(8) ?
C213 H213 . . .99(3) ?
C214 H214a . . 1.09(4) ?
C214 H214b . . 1.01(4) ?

loop_
_geom_contact_atom_site_label_1
_geom_contact_atom_site_label_2
_geom_contact_distance
_geom_contact_site_symmetry_2
C11 C11' 2.522(5) .
C11 C12' 2.976(5) .
C11 C13 2.487(5) .
C11 O13 3.010(4) .
C11 C17 2.851(4) .
C11 C18 2.542(5) .
C11 C110 2.435(5) .
C11 C111 2.750(5) .
C11 C112 2.393(5) .
C11 H12 2.13(3) .
C11 H113 2.23(4) .
C12 C12' 2.557(6) .
C12 C16' 2.541(8) .
C12 O13 2.440(6) .
C12 C14 2.647(7) .
C12 C17 2.532(7) .
C12 C19 2.581(7) .
C12 C113 2.520(7) .
C12 H12' 2.70(2) .
C12 H16' 2.59(4) .
C12 H13 2.41(3) .
C12 H17 2.66(2) .
C11' C13' 2.417(6) .
C11' C14' 2.799(7) .
C11' C15' 2.409(7) .
C11' C13 2.584(7) .
C11' H12 2.05(2) .
C11' H12' 1.98(3) .
C11' H16' 1.87(3) .
C12' O13' 2.436(6) .
C12' C131' 2.851(6) .
C12' C14' 2.404(8) .
C12' C15' 2.741(7) .
C12' C16' 2.385(7) .
C13' C131' 2.370(7) .
C13' O14' 2.382(7) .
C13' C15' 2.385(6) .
C13' C16' 2.768(6) .
C13' H12' 1.97(3) .
O13' C14' 2.349(6) .
O13' O14' 2.650(6) .
O13' H12' 2.61(3) .
O13' H131'a 2.00(6) .
O13' H131'b 1.94(4) .
O13' H131'c 2.11(5) .
O13' H26a 2.43(3) .
C131' H12' 2.58(2) .
C14' O15' 2.295(6) .
C14' C16' 2.391(6) .
C14' H14' 1.82(7) .
C14' H231'c 2.62(4) .
O14' C15' 2.398(6) .
O14' O15' 2.657(5) .
O14' O24 2.868(7) '1 455'
O14' H28b 2.71(3) .
C15' C151' 2.393(8) .
C15' H14' 2.33(6) .
C15' H151'b 2.64(4) .
C15' H151'c 2.52(4) .
C15' H16' 1.89(3) .
O15' C16' 2.441(7) .
O15' H131'c 2.79(4) '1 455'
O15' H14' 2.08(5) .
O15' H151'a 1.97(4) .
O15' H151'b 1.97(4) .
O15' H151'c 1.96(3) .
O15' H16' 2.62(4) .
C151' C16' 2.826(9) .
C151' H16' 2.60(4) .
C16' H12 2.52(3) .
C13 O14 2.487(6) .
C13 O15 2.351(6) .
C13 C16 2.344(7) .
C13 C18 2.491(7) .
C13 C19 2.850(6) .
C13 H12 2.06(3) .
C13 H13 1.90(3) .
C13 H17 2.02(2) .
O13 C14 2.361(6) .
O13 O14 3.181(6) .
O13 O15 2.951(5) .
O13 C16 2.800(6) .
O13 C17 2.369(5) .
O13 C18 2.823(6) .
O13 O23 2.905(5) '1 454'
O13 H12 2.52(3) .
O13 H16b 2.64(2) .
O13 H18a 2.54(3) .
O13 H214b 2.48(4) '1 564'
C14 C16 2.320(8) .
C14 C17 2.330(7) .
C14 H17 2.56(2) .
O14 O15 2.235(6) .
O14 O24' 2.898(6) '1 465'
O14 H18b 2.58(3) '1 455'
O14 H110 2.56(3) '1 455'
O14 H24' 2.33(5) '1 465'
O15 C17 2.346(6) .
O15 H16a 2.03(3) .
O15 H16b 2.05(3) .
O15 H17 2.60(2) .
O15 H114b 2.61(4) '1 465'
O15 H231'a 2.71(3) '1 565'
C16 C18 2.617(7) .
C16 H17 2.01(3) .
C17 C19 2.504(6) .
C17 H16a 2.19(3) .
C17 H16b 2.18(3) .
C17 H18a 2.16(3) .
C17 H18b 2.01(3) .
C18 C110 2.507(7) .
C18 H17 2.07(3) .
C18 H110 2.64(3) .
C19 C111 2.368(7) .
C19 C112 2.759(7) .
C19 C113 2.440(7) .
C19 H18a 2.08(3) .
C19 H18b 2.02(3) .
C19 H110 2.04(3) .
C110 O111 2.462(7) .
C110 C112 2.394(7) .
C110 C113 2.810(8) .
C110 H18b 2.62(3) .
C110 H28a 2.54(3) '1 554'
C111 O112 2.254(7) .
C111 C113 2.380(7) .
C111 C114 2.247(8) .
C111 H110 2.01(3) .
O111 C112 2.269(7) .
O111 O112 2.326(6) .
O111 O23 3.046(7) '1 554'
O111 H110 2.71(3) .
O111 H114a 1.92(5) .
O111 H114b 2.09(5) .
O111 H23 2.31(6) '1 554'
C112 C114 2.244(8) .
C112 H113 2.21(4) .
O112 C113 2.463(6) .
O112 H16a 2.58(3) '1 545'
O112 H114a 1.90(5) .
O112 H114b 2.14(4) .
C21 C21' 2.529(7) .
C21 C22' 2.996(7) .
C21 C23 2.487(7) .
C21 O23 3.028(6) .
C21 C27 2.856(7) .
C21 C28 2.569(7) .
C21 C210 2.422(7) .
C21 C211 2.749(7) .
C21 C212 2.371(7) .
C21 H22 2.02(3) .
C21 H23 2.60(4) .
C21 H213 2.09(3) .
C22 C22' 2.550(6) .
C22 C26' 2.524(7) .
C22 O23 2.432(5) .
C22 C24 2.631(7) .
C22 C27 2.539(7) .
C22 C29 2.584(7) .
C22 C213 2.504(7) .
C22 H22' 2.61(2) .
C22 H26' 2.65(3) .
C22 H23 2.33(5) .
C22 H27 2.65(3) .
C22 H213 2.65(4) .
C21' C23' 2.416(6) .
C21' C24' 2.802(6) .
C21' C25' 2.419(7) .
C21' C23 2.577(6) .
C21' H22 1.94(3) .
C21' H22' 1.89(3) .
C21' H26' 2.02(3) .
C22' O23' 2.430(6) .
C22' C231' 2.873(7) .
C22' C24' 2.403(7) .
C22' C25' 2.753(7) .
C22' C26' 2.387(7) .
C22' H231'b 2.57(4) .
C23' C231' 2.381(7) .
C23' O24' 2.379(7) .
C23' C25' 2.404(6) .
C23' C26' 2.777(6) .
C23' H22' 1.94(3) .
C23' H231'b 2.56(4) .
C23' H231'c 2.68(4) .
O23' C24' 2.343(6) .
O23' O24' 2.637(6) .
O23' H16a 2.41(3) '1 545'
O23' H22' 2.63(2) .
O23' H231'a 1.86(4) .
O23' H231'b 1.99(5) .
O23' H231'c 2.09(4) .
C231' H22' 2.68(2) .
C24' O25' 2.305(6) .
C24' C26' 2.403(6) .
C24' H24' 1.68(5) .
O24' C25' 2.405(6) .
O24' O25' 2.677(6) .
O24' H18b 2.73(3) '1 545'
C25' C251' 2.391(8) .
C25' H24' 2.33(5) .
C25' H251'a 2.52(5) .
C25' H251'c 2.58(3) .
C25' H26' 2.02(3) .
O25' C26' 2.443(7) .
O25' H24' 2.24(4) .
O25' H251'a 1.91(5) .
O25' H251'b 2.14(5) .
O25' H251'c 1.94(3) .
O25' H26' 2.66(3) .
C251' C26' 2.855(8) .
C251' H26' 2.58(3) .
C26' H22 2.45(3) .
C26' H251'c 2.66(4) .
C23 O24 2.484(7) .
C23 O25 2.332(7) .
C23 C26 2.353(7) .
C23 C28 2.507(7) .
C23 C29 2.832(7) .
C23 H22 2.08(3) .
C23 H23 1.86(5) .
C23 H27 1.99(3) .
O23 C24 2.329(7) .
O23 O24 3.141(6) .
O23 O25 2.939(6) .
O23 C26 2.865(7) .
O23 C27 2.441(6) .
O23 C28 2.931(6) .
O23 H13 2.05(3) '1 656'
O23 H22 2.55(3) .
O23 H26b 2.73(3) .
O23 H28a 2.77(3) .
C24 C26 2.344(7) .
C24 C27 2.347(7) .
C24 H27 2.55(3) .
O24 O25 2.247(6) .
O24 H14' 2.11(7) '1 655'
O24 H28b 2.44(3) '1 655'
O24 H210 2.73(3) '1 655'
O25 C27 2.343(6) .
O25 H131'b 2.73(4) .
O25 H26a 2.01(4) .
O25 H26b 2.02(3) .
O25 H27 2.58(2) .
C26 C28 2.600(8) .
C26 H27 2.01(2) .
C27 C29 2.495(7) .
C27 H26a 2.18(4) .
C27 H26b 2.16(3) .
C27 H28a 2.10(4) .
C27 H28b 2.16(3) .
C28 C210 2.505(8) .
C28 H27 2.06(3) .
C28 H210 2.59(3) .
C29 C211 2.373(8) .
C29 C212 2.750(7) .
C29 C213 2.429(7) .
C29 H28a 2.03(3) .
C29 H28b 2.07(3) .
C29 H210 1.97(3) .
C210 O211 2.472(7) .
C210 C212 2.383(7) .
C210 C213 2.800(7) .
C210 H28b 2.58(3) .
C211 O212 2.269(7) .
C211 C213 2.398(7) .
C211 C214 2.233(8) .
C211 H210 1.94(3) .
C211 H214a 2.68(3) .
O211 C212 2.272(7) .
O211 O212 2.326(6) .
O211 H16b 2.69(3) '1 546'
O211 H210 2.70(3) .
O211 H214a 2.07(3) .
O211 H214b 2.00(4) .
C212 C214 2.233(8) .
C212 H213 2.06(4) .
C212 H214a 2.62(3) .
O212 C213 2.476(7) .
O212 H26a 2.64(4) '1 545'
O212 H213 2.76(4) .
O212 H214a 1.95(3) .
O212 H214b 2.03(4) .
C213 H22 2.57(3) .
H12 H16' 2.27(5) .
H12 H13 2.13(4) .
H12' H131'c 2.27(4) .
H12' H17 2.34(4) .
H131'a H131'b 1.39(7) .
H131'a H131'c 2.02(7) .
H131'b H131'c 1.57(6) .
H131'c H151'b 2.35(6) '1 655'
H151'a H151'b 1.68(7) .
H151'a H151'c 1.78(6) .
H151'b H151'c 1.89(6) .
H151'b H16' 2.39(6) .
H16a H16b 1.71(3) .
H16a H17 2.35(4) .
H17 H18b 2.29(5) .
H18a H18b 1.69(4) .
H114a H114b 1.62(6) .
H22 H26' 2.26(4) .
H22 H23 2.34(5) .
H22' H231'b 2.11(5) .
H22' H27 2.35(3) .
H231'a H231'b 1.84(6) .
H231'a H231'c 1.64(5) .
H231'b H231'c 1.56(7) .
H251'a H251'b 1.85(8) .
H251'a H251'c 1.56(6) .
H251'a H26' 2.39(5) .
H251'b H251'c 1.59(6) .
H251'c H26' 2.19(5) .
H26a H26b 1.64(5) .
H26a H27 2.35(4) .
H28a H28b 1.61(4) .
H28b H210 2.38(5) .
H214a H214b 1.84(6) .

loop_
_cod_related_entry_id
_cod_related_entry_database
_cod_related_entry_code
1 ChemSpider 24730161
